data_4329181
loop_
_publ_author_name
'Phuong V. Dau'
'Min Kim'
'Sergio J. Garibay'
'Fr\'ed\'eric H. L. M\"unch'
'Curtis E. Moore'
'Seth M. Cohen'

_publ_section_title
;
 Single-Atom Ligand Changes Affect Breathing in an Extended Metal-Organic
 Framework
;
_journal_name_full 'Inorganic Chemistry'
_journal_page_first 5671
_journal_page_last 5676
_journal_paper_doi 10.1021/ic202683s
_journal_volume 51
_journal_year 2012
_chemical_formula_moiety 'C36 H16 N2 O8 Zn2'
_chemical_formula_sum 'C36 H16 N2 O8 Zn2'
_chemical_formula_weight 734.87
_chemical_name_common DMOF-1-bpdc-6EtOAc
_chemical_name_systematic
; 
 ? 
;
_space_group_IT_number 123
_symmetry_cell_setting tetragonal
_symmetry_space_group_name_Hall '-P 4 2'
_symmetry_space_group_name_H-M 'P 4/m m m'
_atom_sites_solution_hydrogens geom
_atom_sites_solution_primary direct
_atom_sites_solution_secondary difmap
_audit_creation_method SHELXL-97
_cell_angle_alpha 90.00
_cell_angle_beta 90.00
_cell_angle_gamma 90.00
_cell_formula_units_Z 1
_cell_length_a 15.210(3)
_cell_length_b 15.210(3)
_cell_length_c 9.6282(19)
_cell_measurement_reflns_used 2761
_cell_measurement_temperature 200(2)
_cell_measurement_theta_max 22.29
_cell_measurement_theta_min 2.50
_cell_volume 2227.4(8)
_computing_cell_refinement 'Bruker SAINT'
_computing_data_collection 'Bruker APEX2'
_computing_data_reduction 'Bruker SAINT'
_computing_molecular_graphics 'Bruker SHELXTL'
_computing_publication_material 'Bruker SHELXTL'
_computing_structure_refinement 'SHELXL-97 (Sheldrick, 2008)'
_computing_structure_solution 'SHELXS-97 (Sheldrick, 2008)'
_diffrn_ambient_temperature 200(2)
_diffrn_measured_fraction_theta_full 0.985
_diffrn_measured_fraction_theta_max 0.985
_diffrn_measurement_device_type 'Bruker APEX-II CCD'
_diffrn_measurement_method '\f and \w scans'
_diffrn_radiation_monochromator graphite
_diffrn_radiation_source 'fine-focus sealed tube'
_diffrn_radiation_type MoK\a
_diffrn_radiation_wavelength 0.71073
_diffrn_reflns_av_R_equivalents 0.0000
_diffrn_reflns_av_sigmaI/netI 0.0328
_diffrn_reflns_limit_h_max 11
_diffrn_reflns_limit_h_min 0
_diffrn_reflns_limit_k_max 16
_diffrn_reflns_limit_k_min 0
_diffrn_reflns_limit_l_max 9
_diffrn_reflns_limit_l_min 0
_diffrn_reflns_number 872
_diffrn_reflns_theta_full 22.30
_diffrn_reflns_theta_max 22.30
_diffrn_reflns_theta_min 1.89
_exptl_absorpt_coefficient_mu 0.561
_exptl_absorpt_correction_T_max 0.9461
_exptl_absorpt_correction_T_min 0.9206
_exptl_absorpt_correction_type multi-scan
_exptl_absorpt_process_details SADABS
_exptl_crystal_colour colorless
_exptl_crystal_density_diffrn 0.553
_exptl_crystal_description block
_exptl_crystal_F_000 400
_exptl_crystal_size_max 0.15
_exptl_crystal_size_mid 0.10
_exptl_crystal_size_min 0.10
_platon_squeeze_details
;
Squeeze found 288 electrons that can be accounted to 6 ethyl acetate molecules.
No hydrogen atoms was added to C6 and C7 because of the highly disorders of 
dabco ligands. The value of sine(theta_max)/wavelength is less than 0.550 due 
to the quality of the crystal. Since the single X-ray structure information 
was to show the overall similar framework of DMOF-1-bpdc to the parent DMOF, 
attempt to collect another another structure to improve the value of 
sine(the_max)/wavelength is unnecessary.
;
_refine_diff_density_max 1.195
_refine_diff_density_min -1.422
_refine_diff_density_rms 0.103
_refine_ls_extinction_method none
_refine_ls_goodness_of_fit_ref 0.912
_refine_ls_hydrogen_treatment constr
_refine_ls_matrix_type full
_refine_ls_number_parameters 51
_refine_ls_number_reflns 872
_refine_ls_number_restraints 0
_refine_ls_restrained_S_all 0.912
_refine_ls_R_factor_all 0.0698
_refine_ls_R_factor_gt 0.0655
_refine_ls_shift/su_max 0.009
_refine_ls_shift/su_mean 0.001
_refine_ls_structure_factor_coef Fsqd
_refine_ls_weighting_details 'calc w=1/[\s^2^(Fo^2^)+(0.2000P)^2^+0.0000P] where P=(Fo^2^+2Fc^2^)/3'
_refine_ls_weighting_scheme calc
_refine_ls_wR_factor_gt 0.1930
_refine_ls_wR_factor_ref 0.1989
_reflns_number_gt 774
_reflns_number_total 872
_reflns_threshold_expression >2sigma(I)
_cod_data_source_file ic202683s_si_003_3.cif
_cod_data_source_block DMOF-1-bpdc
_cod_original_cell_volume 2227.5(7)
_cod_database_code 4329181

loop_
_symmetry_equiv_pos_as_xyz
'x, y, z'
'-y, x, z'
'y, -x, z'
'x, -y, -z'
'-x, y, -z'
'-x, -y, z'
'y, x, -z'
'-y, -x, -z'
'-x, -y, -z'
'y, -x, -z'
'-y, x, -z'
'-x, y, z'
'x, -y, z'
'x, y, -z'
'-y, -x, z'
'y, x, z'

loop_
_atom_site_label
_atom_site_type_symbol
_atom_site_fract_x
_atom_site_fract_y
_atom_site_fract_z
_atom_site_U_iso_or_equiv
_atom_site_adp_type
_atom_site_occupancy
_atom_site_symmetry_multiplicity
_atom_site_calc_flag
_atom_site_refinement_flags
_atom_site_disorder_group
O1 O -0.0167(9) 0.1317(3) 0.3852(5) 0.034(4) Uani 0.50 1 d P .
C1 C 0.0000 0.1687(5) 0.5000 0.0360(18) Uani 1 4 d S .
C2 C 0.0000 0.2673(4) 0.5000 0.0389(19) Uani 1 4 d S .
C5 C 0.0000 0.4517(5) 0.5000 0.054(2) Uani 1 4 d S .
N2 N 0.0000 0.0000 0.1294(9) 0.0196(18) Uani 1 8 d S .
C6 C -0.0253(7) 0.0883(8) 0.0749(14) 0.043(6) Uani 0.33 1 d P 2
C7 C 0.0654(16) 0.0654(16) 0.081(3) 0.043(6) Uani 0.33 2 d SP 1
Zn1 Zn 0.0000 0.0000 0.34791(9) 0.0202(6) Uani 1 8 d S .
C3 C 0.0000 0.3138(4) 0.3838(7) 0.109(4) Uani 1 2 d S .
H3 H 0.0000 0.2835 0.2975 0.130 Uiso 1 2 calc SR .
C4 C 0.0000 0.4045(5) 0.3832(8) 0.110(4) Uani 1 2 d S .
H4 H 0.0000 0.4344 0.2966 0.132 Uiso 1 2 calc SR .

loop_
_atom_site_aniso_label
_atom_site_aniso_U_11
_atom_site_aniso_U_22
_atom_site_aniso_U_33
_atom_site_aniso_U_23
_atom_site_aniso_U_13
_atom_site_aniso_U_12
O1 0.054(11) 0.023(2) 0.025(2) 0.002(2) -0.003(3) 0.005(2)
C1 0.060(5) 0.034(4) 0.014(4) 0.000 0.000 0.000
C2 0.079(5) 0.022(4) 0.016(4) 0.000 0.000 0.000
C5 0.119(7) 0.023(4) 0.021(5) 0.000 0.000 0.000
N2 0.010(2) 0.010(2) 0.038(5) 0.000 0.000 0.000
C6 0.03(2) 0.053(8) 0.043(5) 0.014(5) 0.011(6) 0.013(3)
C7 0.03(2) 0.053(8) 0.043(5) 0.014(5) 0.011(6) 0.013(3)
Zn1 0.0278(7) 0.0278(7) 0.0049(9) 0.000 0.000 0.000
C3 0.283(13) 0.026(4) 0.017(3) 0.001(3) 0.000 0.000
C4 0.270(14) 0.036(4) 0.024(4) 0.003(3) 0.000 0.000

loop_
_atom_type_symbol
_atom_type_description
_atom_type_scat_dispersion_real
_atom_type_scat_dispersion_imag
_atom_type_scat_source
C C 0.0033 0.0016 'International Tables Vol C Tables 4.2.6.8 and 6.1.1.4'
H H 0.0000 0.0000 'International Tables Vol C Tables 4.2.6.8 and 6.1.1.4'
N N 0.0061 0.0033 'International Tables Vol C Tables 4.2.6.8 and 6.1.1.4'
O O 0.0106 0.0060 'International Tables Vol C Tables 4.2.6.8 and 6.1.1.4'
Zn Zn 0.2839 1.4301 'International Tables Vol C Tables 4.2.6.8 and 6.1.1.4'

loop_
_geom_angle_atom_site_label_1
_geom_angle_atom_site_label_2
_geom_angle_atom_site_label_3
_geom_angle
_geom_angle_site_symmetry_1
_geom_angle_site_symmetry_3
O1 O1 C1 78.4(6) 12 .
O1 O1 Zn1 82.9(4) 12 .
C1 O1 Zn1 124.2(5) . .
O1 C1 O1 23.2(12) . 12
O1 C1 O1 127.3(7) . 5_556
O1 C1 O1 121.7(8) 12 5_556
O1 C1 O1 121.7(8) . 14_556
O1 C1 O1 127.3(7) 12 14_556
O1 C1 O1 23.2(12) 5_556 14_556
O1 C1 C2 116.3(4) . .
O1 C1 C2 116.4(4) 12 .
O1 C1 C2 116.4(4) 5_556 .
O1 C1 C2 116.3(4) 14_556 .
C3 C2 C3 115.4(7) 5_556 .
C3 C2 C1 122.3(4) 5_556 .
C3 C2 C1 122.3(4) . .
C4 C5 C4 114.9(9) 5_556 .
C4 C5 C5 122.5(4) 5_556 9_566
C4 C5 C5 122.5(4) . 9_566
C6 N2 C6 29.9(8) 2 15
C6 N2 C6 82.9(4) 2 .
C6 N2 C6 54.0(9) 15 .
C6 N2 C6 138.8(12) 2 3
C6 N2 C6 128.2(11) 15 3
C6 N2 C6 82.9(4) . 3
C6 N2 C6 128.2(11) 2 16
C6 N2 C6 138.8(12) 15 16
C6 N2 C6 109.9(8) . 16
C6 N2 C6 29.9(8) 3 16
C6 N2 C6 82.9(4) 2 6
C6 N2 C6 109.9(8) 15 6
C6 N2 C6 138.8(12) . 6
C6 N2 C6 82.9(4) 3 6
C6 N2 C6 54.0(9) 16 6
C6 N2 C6 109.9(8) 2 12
C6 N2 C6 82.9(4) 15 12
C6 N2 C6 29.9(8) . 12
C6 N2 C6 54.0(9) 3 12
C6 N2 C6 82.9(4) 16 12
C6 N2 C6 128.2(11) 6 12
C6 N2 C6 54.0(9) 2 13
C6 N2 C6 82.9(4) 15 13
C6 N2 C6 128.2(11) . 13
C6 N2 C6 109.9(8) 3 13
C6 N2 C6 82.9(4) 16 13
C6 N2 C6 29.9(8) 6 13
C6 N2 C6 138.8(12) 12 13
C6 N2 C7 131.7(9) 2 .
C6 N2 C7 108.6(6) 15 .
C6 N2 C7 57.2(5) . .
C6 N2 C7 27.4(4) 3 .
C6 N2 C7 57.2(5) 16 .
C6 N2 C7 108.6(6) 6 .
C6 N2 C7 27.4(4) 12 .
C6 N2 C7 131.7(9) 13 .
C6 N2 C7 108.6(6) 2 3
C6 N2 C7 131.7(9) 15 3
C6 N2 C7 131.7(9) . 3
C6 N2 C7 57.2(5) 3 3
C6 N2 C7 27.4(4) 16 3
C6 N2 C7 27.4(4) 6 3
C6 N2 C7 108.6(6) 12 3
C6 N2 C7 57.2(5) 13 3
C7 N2 C7 84.3(6) . 3
C6 N2 C7 27.4(4) 2 6
C6 N2 C7 57.2(5) 15 6
C6 N2 C7 108.6(6) . 6
C6 N2 C7 131.7(9) 3 6
C6 N2 C7 108.6(6) 16 6
C6 N2 C7 57.2(5) 6 6
C6 N2 C7 131.7(9) 12 6
C6 N2 C7 27.4(4) 13 6
C7 N2 C7 143(2) . 6
C7 N2 C7 84.3(6) 3 6
C6 N2 C7 57.2(5) 2 2
C6 N2 C7 27.4(4) 15 2
C6 N2 C7 27.4(4) . 2
C6 N2 C7 108.6(6) 3 2
C6 N2 C7 131.7(9) 16 2
C6 N2 C7 131.7(9) 6 2
C6 N2 C7 57.2(5) 12 2
C6 N2 C7 108.6(6) 13 2
C7 N2 C7 84.3(6) . 2
C7 N2 C7 143(2) 3 2
C7 N2 C7 84.3(6) 6 2
C6 C6 C6 135.001(6) 12 15
C6 C6 C6 90.000(2) 12 14
C6 C6 C6 90.001(1) 15 14
C6 C6 N2 75.0(4) 12 .
C6 C6 N2 63.0(4) 15 .
C6 C6 N2 110.6(6) 14 .
C6 C6 C6 61.9(9) 12 5
C6 C6 C6 109.5(6) 15 5
C6 C6 C6 28.1(9) 14 5
N2 C6 C6 100.9(6) . 5
C6 C6 C6 119.0(4) 12 2
C6 C6 C6 16.0(4) 15 2
C6 C6 C6 90.002(1) 14 2
N2 C6 C6 48.6(2) . 2
C6 C6 C6 103.2(3) 5 2
C6 C6 C6 29.0(4) 12 3
C6 C6 C6 106.0(4) 15 3
C6 C6 C6 90.001(1) 14 3
N2 C6 C6 48.56(19) . 3
C6 C6 C6 65.7(9) 5 3
C6 C6 C6 90.0 2 3
C6 C6 C6 119.0(4) 12 8
C6 C6 C6 46.8(6) 15 8
C6 C6 C6 43.2(6) 14 8
N2 C6 C6 86.9(6) . 8
C6 C6 C6 65.5(11) 5 8
C6 C6 C6 48.8(6) 2 8
C6 C6 C6 100.9(3) 3 8
N2 C7 C7 108.4(10) . 14
N2 C7 C7 47.9(3) . 3
C7 C7 C7 90.000(2) 14 3
N2 C7 C7 47.9(3) . 2
C7 C7 C7 90.000(1) 14 2
C7 C7 C7 90.001(1) 3 2
O1 Zn1 O1 155.2(5) 12 6
O1 Zn1 O1 159.8(3) 12 13
O1 Zn1 O1 14.2(7) 6 13
O1 Zn1 O1 102.2(7) 12 2
O1 Zn1 O1 88.24(5) 6 2
O1 Zn1 O1 74.2(7) 13 2
O1 Zn1 O1 88.24(5) 12 15
O1 Zn1 O1 102.2(7) 6 15
O1 Zn1 O1 88.24(5) 13 15
O1 Zn1 O1 14.2(7) 2 15
O1 Zn1 O1 14.2(7) 12 .
O1 Zn1 O1 159.8(3) 6 .
O1 Zn1 O1 155.2(5) 13 .
O1 Zn1 O1 88.24(5) 2 .
O1 Zn1 O1 74.2(7) 15 .
O1 Zn1 O1 74.2(7) 12 3
O1 Zn1 O1 88.24(5) 6 3
O1 Zn1 O1 102.2(7) 13 3
O1 Zn1 O1 159.8(3) 2 3
O1 Zn1 O1 155.2(5) 15 3
O1 Zn1 O1 88.24(5) . 3
O1 Zn1 O1 88.24(5) 12 16
O1 Zn1 O1 74.2(7) 6 16
O1 Zn1 O1 88.24(5) 13 16
O1 Zn1 O1 155.2(5) 2 16
O1 Zn1 O1 159.8(3) 15 16
O1 Zn1 O1 102.2(7) . 16
O1 Zn1 O1 14.2(7) 3 16
O1 Zn1 N2 100.08(15) 12 .
O1 Zn1 N2 100.08(15) 6 .
O1 Zn1 N2 100.08(15) 13 .
O1 Zn1 N2 100.08(15) 2 .
O1 Zn1 N2 100.08(15) 15 .
O1 Zn1 N2 100.08(15) . .
O1 Zn1 N2 100.08(15) 3 .
O1 Zn1 N2 100.08(15) 16 .
O1 Zn1 Zn1 79.92(15) 12 9_556
O1 Zn1 Zn1 79.92(15) 6 9_556
O1 Zn1 Zn1 79.92(15) 13 9_556
O1 Zn1 Zn1 79.92(15) 2 9_556
O1 Zn1 Zn1 79.92(15) 15 9_556
O1 Zn1 Zn1 79.92(15) . 9_556
O1 Zn1 Zn1 79.92(15) 3 9_556
O1 Zn1 Zn1 79.92(15) 16 9_556
N2 Zn1 Zn1 180.0 . 9_556
C4 C3 C2 122.5(6) . .
C4 C3 H3 118.7 . .
C2 C3 H3 118.7 . .
C5 C4 C3 122.3(7) . .
C5 C4 H4 118.8 . .
C3 C4 H4 118.8 . .

loop_
_geom_bond_atom_site_label_1
_geom_bond_atom_site_label_2
_geom_bond_distance
_geom_bond_site_symmetry_2
O1 O1 0.51(3) 12
O1 C1 1.265(6) .
O1 Zn1 2.052(5) .
C1 O1 1.265(6) 12
C1 O1 1.265(6) 5_556
C1 O1 1.266(6) 14_556
C1 C2 1.500(10) .
C2 C3 1.323(8) 5_556
C2 C3 1.323(8) .
C5 C4 1.334(8) 5_556
C5 C4 1.334(8) .
C5 C5 1.471(14) 9_566
N2 C6 1.493(13) 2
N2 C6 1.493(13) 15
N2 C6 1.493(13) .
N2 C6 1.493(13) 3
N2 C6 1.493(13) 16
N2 C6 1.493(13) 6
N2 C6 1.493(13) 12
N2 C6 1.493(13) 13
N2 C7 1.48(4) .
N2 C7 1.48(4) 3
N2 C7 1.48(4) 6
N2 C7 1.48(4) 2
C6 C6 0.77(2) 12
C6 C6 1.35(2) 15
C6 C6 1.44(3) 14
C6 C6 1.63(2) 5
C6 C6 1.976(17) 2
C6 C6 1.976(17) 3
C6 C6 1.98(3) 8
C7 C7 1.55(5) 14
C7 C7 1.99(5) 3
C7 C7 1.99(5) 2
Zn1 O1 2.052(5) 12
Zn1 O1 2.052(5) 6
Zn1 O1 2.052(5) 13
Zn1 O1 2.052(5) 2
Zn1 O1 2.052(5) 15
Zn1 O1 2.052(5) 3
Zn1 O1 2.052(5) 16
Zn1 Zn1 2.9287(18) 9_556
C3 C4 1.380(10) .
C3 H3 0.9500 .
C4 H4 0.9500 .

loop_
_geom_torsion_atom_site_label_1
_geom_torsion_atom_site_label_2
_geom_torsion_atom_site_label_3
_geom_torsion_atom_site_label_4
_geom_torsion
_geom_torsion_site_symmetry_1
_geom_torsion_site_symmetry_4
Zn1 O1 C1 O1 73.0(8) . 12
O1 O1 C1 O1 -84.2(3) 12 5_556
Zn1 O1 C1 O1 -11.1(5) . 5_556
O1 O1 C1 O1 -111.5(11) 12 14_556
Zn1 O1 C1 O1 -38.5(18) . 14_556
O1 O1 C1 C2 95.8(3) 12 .
Zn1 O1 C1 C2 168.9(5) . .
O1 C1 C2 C3 167.1(7) . 5_556
O1 C1 C2 C3 -167.1(7) 12 5_556
O1 C1 C2 C3 -12.9(7) 5_556 5_556
O1 C1 C2 C3 12.9(7) 14_556 5_556
O1 C1 C2 C3 -12.9(7) . .
O1 C1 C2 C3 12.9(7) 12 .
O1 C1 C2 C3 167.1(7) 5_556 .
O1 C1 C2 C3 -167.1(7) 14_556 .
C6 N2 C6 C6 -154.8(7) 2 12
C6 N2 C6 C6 -163.2(4) 15 12
C6 N2 C6 C6 -13.6(3) 3 12
C6 N2 C6 C6 -26.7(7) 16 12
C6 N2 C6 C6 -84.2(2) 6 12
C6 N2 C6 C6 -123.4(10) 13 12
C7 N2 C6 C6 -3.4(13) . 12
C7 N2 C6 C6 -46.2(8) 3 12
C7 N2 C6 C6 -145.3(10) 6 12
C7 N2 C6 C6 -174(2) 2 12
C6 N2 C6 C6 8.4(3) 2 15
C6 N2 C6 C6 149.6(8) 3 15
C6 N2 C6 C6 136.5(11) 16 15
C6 N2 C6 C6 79.0(3) 6 15
C6 N2 C6 C6 163.2(4) 12 15
C6 N2 C6 C6 39.8(7) 13 15
C7 N2 C6 C6 159.8(12) . 15
C7 N2 C6 C6 117.0(10) 3 15
C7 N2 C6 C6 17.9(9) 6 15
C7 N2 C6 C6 -11(3) 2 15
C6 N2 C6 C6 -70.6(5) 2 14
C6 N2 C6 C6 -79.0(3) 15 14
C6 N2 C6 C6 70.6(5) 3 14
C6 N2 C6 C6 57.6(9) 16 14
C6 N2 C6 C6 -0.004(2) 6 14
C6 N2 C6 C6 84.2(2) 12 14
C6 N2 C6 C6 -39.2(10) 13 14
C7 N2 C6 C6 80.8(12) . 14
C7 N2 C6 C6 38.0(9) 3 14
C7 N2 C6 C6 -61.1(10) 6 14
C7 N2 C6 C6 -90(3) 2 14
C6 N2 C6 C6 -98.1(7) 2 5
C6 N2 C6 C6 -106.4(8) 15 5
C6 N2 C6 C6 43.1(12) 3 5
C6 N2 C6 C6 30.1(16) 16 5
C6 N2 C6 C6 -27.5(8) 6 5
C6 N2 C6 C6 56.8(10) 12 5
C6 N2 C6 C6 -66.6(14) 13 5
C7 N2 C6 C6 53.3(12) . 5
C7 N2 C6 C6 10.5(14) 3 5
C7 N2 C6 C6 -88.6(15) 6 5
C7 N2 C6 C6 -117(3) 2 5
C6 N2 C6 C6 -8.4(3) 15 2
C6 N2 C6 C6 141.2(10) 3 2
C6 N2 C6 C6 128.2(14) 16 2
C6 N2 C6 C6 70.6(5) 6 2
C6 N2 C6 C6 154.8(7) 12 2
C6 N2 C6 C6 31.4(8) 13 2
C7 N2 C6 C6 151.4(11) . 2
C7 N2 C6 C6 108.6(12) 3 2
C7 N2 C6 C6 9.5(11) 6 2
C7 N2 C6 C6 -19(3) 2 2
C6 N2 C6 C6 -141.2(10) 2 3
C6 N2 C6 C6 -149.6(8) 15 3
C6 N2 C6 C6 -13.0(5) 16 3
C6 N2 C6 C6 -70.6(5) 6 3
C6 N2 C6 C6 13.6(3) 12 3
C6 N2 C6 C6 -109.8(13) 13 3
C7 N2 C6 C6 10.2(15) . 3
C7 N2 C6 C6 -32.6(8) 3 3
C7 N2 C6 C6 -131.7(11) 6 3
C7 N2 C6 C6 -160(2) 2 3
C6 N2 C6 C6 -33.8(9) 2 8
C6 N2 C6 C6 -42.1(7) 15 8
C6 N2 C6 C6 107.5(5) 3 8
C6 N2 C6 C6 94.4(8) 16 8
C6 N2 C6 C6 36.9(5) 6 8
C6 N2 C6 C6 121.1(5) 12 8
C6 N2 C6 C6 -2.3(13) 13 8
C7 N2 C6 C6 117.7(14) . 8
C7 N2 C6 C6 74.9(10) 3 8
C7 N2 C6 C6 -24.2(11) 6 8
C7 N2 C6 C6 -53(2) 2 8
C6 N2 C7 C7 -37.4(8) 2 14
C6 N2 C7 C7 -59.7(6) 15 14
C6 N2 C7 C7 -76.9(10) . 14
C6 N2 C7 C7 81(2) 3 14
C6 N2 C7 C7 76.9(10) 16 14
C6 N2 C7 C7 59.7(6) 6 14
C6 N2 C7 C7 -81(2) 12 14
C6 N2 C7 C7 37.4(8) 13 14
C7 N2 C7 C7 72.4(9) 3 14
C7 N2 C7 C7 0.0 6 14
C7 N2 C7 C7 -72.4(9) 2 14
C6 N2 C7 C7 -109.9(14) 2 3
C6 N2 C7 C7 -132.2(13) 15 3
C6 N2 C7 C7 -149.3(7) . 3
C6 N2 C7 C7 8(3) 3 3
C6 N2 C7 C7 4.5(17) 16 3
C6 N2 C7 C7 -12.7(8) 6 3
C6 N2 C7 C7 -153.1(17) 12 3
C6 N2 C7 C7 -35.0(8) 13 3
C7 N2 C7 C7 -72.4(9) 6 3
C7 N2 C7 C7 -144.9(17) 2 3
C6 N2 C7 C7 35.0(8) 2 2
C6 N2 C7 C7 12.7(8) 15 2
C6 N2 C7 C7 -4.5(17) . 2
C6 N2 C7 C7 153.1(17) 3 2
C6 N2 C7 C7 149.3(7) 16 2
C6 N2 C7 C7 132.2(13) 6 2
C6 N2 C7 C7 -8(3) 12 2
C6 N2 C7 C7 109.9(14) 13 2
C7 N2 C7 C7 144.9(17) 3 2
C7 N2 C7 C7 72.4(9) 6 2
C1 O1 Zn1 O1 -70.8(9) . 12
O1 O1 Zn1 O1 88.73(7) 12 6
C1 O1 Zn1 O1 17.9(9) . 6
O1 O1 Zn1 O1 124.6(15) 12 13
C1 O1 Zn1 O1 54(2) . 13
O1 O1 Zn1 O1 168.80(16) 12 2
C1 O1 Zn1 O1 98.0(9) . 2
O1 O1 Zn1 O1 171.00(14) 12 15
C1 O1 Zn1 O1 100.2(10) . 15
O1 O1 Zn1 O1 8.66(15) 12 3
C1 O1 Zn1 O1 -62.1(9) . 3
O1 O1 Zn1 O1 11.46(18) 12 16
C1 O1 Zn1 O1 -59.3(10) . 16
O1 O1 Zn1 N2 -91.27(7) 12 .
C1 O1 Zn1 N2 -162.1(9) . .
O1 O1 Zn1 Zn1 88.73(7) 12 9_556
C1 O1 Zn1 Zn1 17.9(9) . 9_556
C6 N2 Zn1 O1 -113.2(5) 2 12
C6 N2 Zn1 O1 -81.2(6) 15 12
C6 N2 Zn1 O1 -23.2(5) . 12
C6 N2 Zn1 O1 66.8(5) 3 12
C6 N2 Zn1 O1 98.8(6) 16 12
C6 N2 Zn1 O1 156.8(5) 6 12
C6 N2 Zn1 O1 8.8(6) 12 12
C6 N2 Zn1 O1 -171.2(6) 13 12
C7 N2 Zn1 O1 37.8(4) . 12
C7 N2 Zn1 O1 127.8(4) 3 12
C7 N2 Zn1 O1 -142.2(4) 6 12
C7 N2 Zn1 O1 -52.2(4) 2 12
C6 N2 Zn1 O1 81.2(6) 2 6
C6 N2 Zn1 O1 113.2(5) 15 6
C6 N2 Zn1 O1 171.2(6) . 6
C6 N2 Zn1 O1 -98.8(6) 3 6
C6 N2 Zn1 O1 -66.8(5) 16 6
C6 N2 Zn1 O1 -8.8(6) 6 6
C6 N2 Zn1 O1 -156.8(5) 12 6
C6 N2 Zn1 O1 23.2(5) 13 6
C7 N2 Zn1 O1 -127.8(4) . 6
C7 N2 Zn1 O1 -37.8(4) 3 6
C7 N2 Zn1 O1 52.2(4) 6 6
C7 N2 Zn1 O1 142.2(4) 2 6
C6 N2 Zn1 O1 66.8(5) 2 13
C6 N2 Zn1 O1 98.8(6) 15 13
C6 N2 Zn1 O1 156.8(5) . 13
C6 N2 Zn1 O1 -113.2(5) 3 13
C6 N2 Zn1 O1 -81.2(6) 16 13
C6 N2 Zn1 O1 -23.2(5) 6 13
C6 N2 Zn1 O1 -171.2(6) 12 13
C6 N2 Zn1 O1 8.8(6) 13 13
C7 N2 Zn1 O1 -142.2(4) . 13
C7 N2 Zn1 O1 -52.2(4) 3 13
C7 N2 Zn1 O1 37.8(4) 6 13
C7 N2 Zn1 O1 127.8(4) 2 13
C6 N2 Zn1 O1 -8.8(6) 2 2
C6 N2 Zn1 O1 23.2(5) 15 2
C6 N2 Zn1 O1 81.2(6) . 2
C6 N2 Zn1 O1 171.2(6) 3 2
C6 N2 Zn1 O1 -156.8(5) 16 2
C6 N2 Zn1 O1 -98.8(6) 6 2
C6 N2 Zn1 O1 113.2(5) 12 2
C6 N2 Zn1 O1 -66.8(5) 13 2
C7 N2 Zn1 O1 142.2(4) . 2
C7 N2 Zn1 O1 -127.8(4) 3 2
C7 N2 Zn1 O1 -37.8(4) 6 2
C7 N2 Zn1 O1 52.2(4) 2 2
C6 N2 Zn1 O1 -23.2(5) 2 15
C6 N2 Zn1 O1 8.8(6) 15 15
C6 N2 Zn1 O1 66.8(5) . 15
C6 N2 Zn1 O1 156.8(5) 3 15
C6 N2 Zn1 O1 -171.2(6) 16 15
C6 N2 Zn1 O1 -113.2(5) 6 15
C6 N2 Zn1 O1 98.8(6) 12 15
C6 N2 Zn1 O1 -81.2(6) 13 15
C7 N2 Zn1 O1 127.8(4) . 15
C7 N2 Zn1 O1 -142.2(4) 3 15
C7 N2 Zn1 O1 -52.2(4) 6 15
C7 N2 Zn1 O1 37.8(4) 2 15
C6 N2 Zn1 O1 -98.8(6) 2 .
C6 N2 Zn1 O1 -66.8(5) 15 .
C6 N2 Zn1 O1 -8.8(6) . .
C6 N2 Zn1 O1 81.2(6) 3 .
C6 N2 Zn1 O1 113.2(5) 16 .
C6 N2 Zn1 O1 171.2(6) 6 .
C6 N2 Zn1 O1 23.2(5) 12 .
C6 N2 Zn1 O1 -156.8(5) 13 .
C7 N2 Zn1 O1 52.2(4) . .
C7 N2 Zn1 O1 142.2(4) 3 .
C7 N2 Zn1 O1 -127.8(4) 6 .
C7 N2 Zn1 O1 -37.8(4) 2 .
C6 N2 Zn1 O1 171.2(6) 2 3
C6 N2 Zn1 O1 -156.8(5) 15 3
C6 N2 Zn1 O1 -98.8(6) . 3
C6 N2 Zn1 O1 -8.8(6) 3 3
C6 N2 Zn1 O1 23.2(5) 16 3
C6 N2 Zn1 O1 81.2(6) 6 3
C6 N2 Zn1 O1 -66.8(5) 12 3
C6 N2 Zn1 O1 113.2(5) 13 3
C7 N2 Zn1 O1 -37.8(4) . 3
C7 N2 Zn1 O1 52.2(4) 3 3
C7 N2 Zn1 O1 142.2(4) 6 3
C7 N2 Zn1 O1 -127.8(4) 2 3
C6 N2 Zn1 O1 156.8(5) 2 16
C6 N2 Zn1 O1 -171.2(6) 15 16
C6 N2 Zn1 O1 -113.2(5) . 16
C6 N2 Zn1 O1 -23.2(5) 3 16
C6 N2 Zn1 O1 8.8(6) 16 16
C6 N2 Zn1 O1 66.8(5) 6 16
C6 N2 Zn1 O1 -81.2(6) 12 16
C6 N2 Zn1 O1 98.8(6) 13 16
C7 N2 Zn1 O1 -52.2(4) . 16
C7 N2 Zn1 O1 37.8(4) 3 16
C7 N2 Zn1 O1 127.8(4) 6 16
C7 N2 Zn1 O1 -142.2(4) 2 16
C6 N2 Zn1 Zn1 -16(5) 2 9_556
C6 N2 Zn1 Zn1 16(5) 15 9_556
C6 N2 Zn1 Zn1 74(5) . 9_556
C6 N2 Zn1 Zn1 164(5) 3 9_556
C6 N2 Zn1 Zn1 -164(100) 16 9_556
C6 N2 Zn1 Zn1 -106(5) 6 9_556
C6 N2 Zn1 Zn1 106(5) 12 9_556
C6 N2 Zn1 Zn1 -74(5) 13 9_556
C7 N2 Zn1 Zn1 135(5) . 9_556
C7 N2 Zn1 Zn1 -135(5) 3 9_556
C7 N2 Zn1 Zn1 -45(5) 6 9_556
C7 N2 Zn1 Zn1 45(5) 2 9_556
C3 C2 C3 C4 0.001(2) 5_556 .
C1 C2 C3 C4 180.000(2) . .
C4 C5 C4 C3 -0.001(2) 5_556 .
C5 C5 C4 C3 180.001(2) 9_566 .
C2 C3 C4 C5 0.000(2) . .

loop_
_platon_squeeze_void_nr
_platon_squeeze_void_average_x
_platon_squeeze_void_average_y
_platon_squeeze_void_average_z
_platon_squeeze_void_volume
_platon_squeeze_void_count_electrons
_platon_squeeze_void_content
1 -0.013 0.432 -0.024 1632 288 ' '
